data_4085981
loop_
_publ_author_name
'Oldenhof, Sander'
'Terrade, Frederic G.'
'Lutz, Martin'
'van der Vlugt, Jarl Ivar'
'Reek, Joost N. H.'

_publ_section_title
;
 Formation and Site-Selective Reactivity of a Nonsymmetric Dinuclear
 Iridium BisMETAMORPhos Complex
;
_journal_issue 13
_journal_name_full Organometallics
_journal_page_first 3209
_journal_paper_doi 10.1021/acs.organomet.5b00249
_journal_volume 34
_journal_year 2015
_chemical_absolute_configuration unk
_chemical_formula_moiety 'C44 H49 Cl Ir2 N2 O2 P2 S'
_chemical_formula_sum 'C44 H49 Cl Ir2 N2 O2 P2 S'
_chemical_formula_weight 1151.70
_chemical_name_systematic
;
 ?
;
_space_group_crystal_system orthorhombic
_space_group_IT_number 19
_space_group_name_Hall 'P 2ac 2ab'
_space_group_name_H-M_alt 'P 21 21 21'
_symmetry_space_group_name_Hall 'P 2ac 2ab'
_symmetry_space_group_name_H-M 'P 21 21 21'
_atom_sites_solution_hydrogens geom
_atom_sites_solution_primary heavy
_atom_sites_solution_secondary difmap
_audit_creation_method SHELXL-2013
_cell_angle_alpha 90
_cell_angle_beta 90
_cell_angle_gamma 90
_cell_formula_units_Z 4
_cell_length_a 14.517(2)
_cell_length_b 16.851(3)
_cell_length_c 19.123(3)
_cell_measurement_reflns_used 9370
_cell_measurement_temperature 150(2)
_cell_measurement_theta_max 27.48
_cell_measurement_theta_min 2.45
_cell_volume 4678.0(13)
_computing_cell_refinement 'SAINT V8.27B'
_computing_data_collection Apex2
_computing_data_reduction 'SAINT V8.27B, SADABS-2012/1'
_computing_structure_refinement 'SHELXL-2013 (Sheldrick, 2013)'
_computing_structure_solution SHELXT
_diffrn_ambient_temperature 150(2)
_diffrn_measured_fraction_theta_full 1.000
_diffrn_measured_fraction_theta_max 1.000
_diffrn_measurement_device_type 'Bruker Kappa ApexII'
_diffrn_measurement_method '\f and \w scans'
_diffrn_radiation_type MoK\a
_diffrn_radiation_wavelength 0.71073
_diffrn_reflns_av_R_equivalents 0.0225
_diffrn_reflns_av_unetI/netI 0.0191
_diffrn_reflns_laue_measured_fraction_full 1.000
_diffrn_reflns_laue_measured_fraction_max 1.000
_diffrn_reflns_limit_h_max 18
_diffrn_reflns_limit_h_min -18
_diffrn_reflns_limit_k_max 21
_diffrn_reflns_limit_k_min -21
_diffrn_reflns_limit_l_max 24
_diffrn_reflns_limit_l_min -24
_diffrn_reflns_number 50481
_diffrn_reflns_point_group_measured_fraction_full 1.000
_diffrn_reflns_point_group_measured_fraction_max 1.000
_diffrn_reflns_theta_full 25.242
_diffrn_reflns_theta_max 27.498
_diffrn_reflns_theta_min 1.611
_diffrn_source 'sealed tube'
_exptl_absorpt_coefficient_mu 5.889
_exptl_absorpt_correction_T_max 0.7456
_exptl_absorpt_correction_T_min 0.4912
_exptl_absorpt_correction_type multi-scan
_exptl_absorpt_process_details SADABS-2012/1
_exptl_crystal_colour orange
_exptl_crystal_density_diffrn 1.635
_exptl_crystal_description block
_exptl_crystal_F_000 2240
_exptl_crystal_size_max 0.27
_exptl_crystal_size_mid 0.21
_exptl_crystal_size_min 0.16
_refine_diff_density_max 0.742
_refine_diff_density_min -0.792
_refine_diff_density_rms 0.089
_refine_ls_abs_structure_details
;
 Refined as an inversion twin.
;
_refine_ls_abs_structure_Flack 0.496(6)
_refine_ls_extinction_method none
_refine_ls_goodness_of_fit_ref 1.134
_refine_ls_hydrogen_treatment constr
_refine_ls_matrix_type full
_refine_ls_number_parameters 537
_refine_ls_number_reflns 10736
_refine_ls_number_restraints 405
_refine_ls_restrained_S_all 1.164
_refine_ls_R_factor_all 0.0200
_refine_ls_R_factor_gt 0.0189
_refine_ls_shift/su_max 0.002
_refine_ls_shift/su_mean 0.000
_refine_ls_structure_factor_coef Fsqd
_refine_ls_weighting_details 'w=1/[\s^2^(Fo^2^)+(0.0142P)^2^+7.0187P] where P=(Fo^2^+2Fc^2^)/3'
_refine_ls_weighting_scheme calc
_refine_ls_wR_factor_gt 0.0418
_refine_ls_wR_factor_ref 0.0421
_reflns_Friedel_coverage 0.817
_reflns_friedel_fraction_full 1.000
_reflns_friedel_fraction_max 1.000
_reflns_number_gt 10429
_reflns_number_total 10736
_reflns_threshold_expression 'I > 2\s(I)'
_cod_data_source_file om5b00249_si_006.cif
_cod_data_source_block l0622a
_cod_depositor_comments 'Adding full bibliography for 4085980--4085981.cif.'
_cod_database_code 4085981
_shelx_space_group_comment
;
The symmetry employed for this shelxl refinement is uniquely defined
by the following loop, which should always be used as a source of
symmetry information in preference to the above space-group names.
They are only intended as comments.
;
_shelxl_version_number 2013-4

loop_
_space_group_symop_operation_xyz
'x, y, z'
'-x+1/2, -y, z+1/2'
'x+1/2, -y+1/2, -z'
'-x, y+1/2, -z+1/2'

loop_
_atom_site_label
_atom_site_type_symbol
_atom_site_fract_x
_atom_site_fract_y
_atom_site_fract_z
_atom_site_U_iso_or_equiv
_atom_site_adp_type
_atom_site_occupancy
_atom_site_site_symmetry_order
_atom_site_calc_flag
_atom_site_refinement_flags_posn
_atom_site_refinement_flags_adp
_atom_site_refinement_flags_occupancy
_atom_site_disorder_assembly
_atom_site_disorder_group
Ir1 Ir 0.42504(2) 0.20447(2) 0.02540(2) 0.01558(4) Uani 1 1 d . . . . .
Ir2 Ir 0.54350(2) -0.07795(2) 0.08164(2) 0.01397(4) Uani 1 1 d . . . . .
Cl1 Cl 0.53503(10) 0.23178(8) 0.11451(7) 0.0269(3) Uani 1 1 d . . . . .
S1 S 0.57105(8) 0.06847(6) -0.02064(6) 0.0145(2) Uani 1 1 d . . . . .
P11 P 0.67650(8) -0.00507(7) 0.07500(7) 0.0152(2) Uani 1 1 d . . . . .
P21 P 0.41398(9) 0.07611(8) 0.06444(7) 0.0195(3) Uani 1 1 d D . . . .
O11 O 0.5856(3) 0.0288(2) -0.08683(19) 0.0225(8) Uani 1 1 d . . . . .
O21 O 0.5353(2) 0.15033(19) -0.03309(18) 0.0183(7) Uani 1 1 d . . . . .
N11 N 0.6595(3) 0.0736(2) 0.0254(2) 0.0166(8) Uani 1 1 d . . . . .
N21 N 0.4919(3) 0.0199(2) 0.0234(2) 0.0162(8) Uani 1 1 d . . . . .
C11 C 0.7761(3) -0.0543(3) 0.0345(3) 0.0193(10) Uani 1 1 d . . . . .
C21 C 0.7776(4) -0.0580(3) -0.0386(3) 0.0242(12) Uani 1 1 d . . . . .
H21 H 0.7291 -0.0342 -0.0646 0.029 Uiso 1 1 calc R U . . .
C31 C 0.8486(4) -0.0959(3) -0.0736(4) 0.0317(13) Uani 1 1 d . . . . .
H31 H 0.8482 -0.0984 -0.1233 0.038 Uiso 1 1 calc R U . . .
C41 C 0.9202(4) -0.1303(3) -0.0365(4) 0.0328(14) Uani 1 1 d . . . . .
H41 H 0.9690 -0.1563 -0.0605 0.039 Uiso 1 1 calc R U . . .
C51 C 0.9201(4) -0.1266(3) 0.0352(4) 0.0365(15) Uani 1 1 d . . . . .
H51 H 0.9688 -0.1508 0.0607 0.044 Uiso 1 1 calc R U . . .
C61 C 0.8502(4) -0.0880(4) 0.0711(3) 0.0306(13) Uani 1 1 d . . . . .
H61 H 0.8525 -0.0843 0.1207 0.037 Uiso 1 1 calc R U . . .
C71 C 0.7225(4) 0.0319(3) 0.1572(3) 0.0193(11) Uani 1 1 d . . . . .
C81 C 0.7279(4) 0.1127(4) 0.1690(3) 0.0254(12) Uani 1 1 d . . . . .
H81 H 0.7061 0.1490 0.1348 0.031 Uiso 1 1 calc R U . . .
C91 C 0.7658(5) 0.1407(4) 0.2320(3) 0.0370(15) Uani 1 1 d . . . . .
H91 H 0.7700 0.1962 0.2404 0.044 Uiso 1 1 calc R U . . .
C101 C 0.7967(5) 0.0877(5) 0.2814(3) 0.0388(16) Uani 1 1 d . . . . .
H101 H 0.8239 0.1071 0.3233 0.047 Uiso 1 1 calc R U . . .
C111 C 0.7890(5) 0.0077(4) 0.2713(3) 0.0345(15) Uani 1 1 d . . . . .
H111 H 0.8101 -0.0282 0.3060 0.041 Uiso 1 1 calc R U . . .
C121 C 0.7495(4) -0.0211(4) 0.2089(3) 0.0276(12) Uani 1 1 d . . . . .
H121 H 0.7414 -0.0765 0.2023 0.033 Uiso 1 1 calc R U . . .
C13A C 0.3038(6) 0.0281(7) 0.0558(6) 0.016(3) Uani 0.44 1 d D U P A 1
C14A C 0.2860(8) 0.0068(7) -0.0119(7) 0.027(4) Uani 0.44 1 d D U P A 1
H14A H 0.3321 0.0142 -0.0466 0.032 Uiso 0.44 1 calc R U P A 1
C15A C 0.2017(8) -0.0254(7) -0.0305(7) 0.038(4) Uani 0.44 1 d D U P A 1
H15A H 0.1886 -0.0403 -0.0774 0.046 Uiso 0.44 1 calc R U P A 1
C16A C 0.1379(8) -0.0347(7) 0.0221(7) 0.034(4) Uani 0.44 1 d D U P A 1
H16A H 0.0795 -0.0569 0.0110 0.041 Uiso 0.44 1 calc R U P A 1
C17A C 0.1556(8) -0.0130(7) 0.0901(7) 0.036(3) Uani 0.44 1 d D U P A 1
H17A H 0.1095 -0.0201 0.1249 0.044 Uiso 0.44 1 calc R U P A 1
C18A C 0.2402(7) 0.0190(7) 0.1083(7) 0.028(3) Uani 0.44 1 d D U P A 1
H18A H 0.2536 0.0340 0.1551 0.034 Uiso 0.44 1 calc R U P A 1
C13B C 0.3089(6) 0.0260(6) 0.0313(5) 0.019(3) Uani 0.56 1 d D U P A 2
C14B C 0.2966(7) 0.0125(6) -0.0396(5) 0.024(3) Uani 0.56 1 d D U P A 2
H14B H 0.3448 0.0258 -0.0710 0.029 Uiso 0.56 1 calc R U P A 2
C15B C 0.2163(6) -0.0197(6) -0.0658(6) 0.039(3) Uani 0.56 1 d D U P A 2
H15B H 0.2096 -0.0284 -0.1146 0.047 Uiso 0.56 1 calc R U P A 2
C16B C 0.1456(7) -0.0392(6) -0.0203(6) 0.041(3) Uani 0.56 1 d D U P A 2
H16B H 0.0901 -0.0614 -0.0379 0.049 Uiso 0.56 1 calc R U P A 2
C17B C 0.1554(7) -0.0265(6) 0.0507(6) 0.036(3) Uani 0.56 1 d D U P A 2
H17B H 0.1069 -0.0397 0.0819 0.043 Uiso 0.56 1 calc R U P A 2
C18B C 0.2370(6) 0.0057(6) 0.0761(6) 0.033(3) Uani 0.56 1 d D U P A 2
H18B H 0.2438 0.0141 0.1249 0.040 Uiso 0.56 1 calc R U P A 2
C191 C 0.4376(4) 0.0535(3) 0.1543(3) 0.0266(13) Uani 1 1 d . . . . .
C201 C 0.4017(7) 0.0974(4) 0.2085(4) 0.061(3) Uani 1 1 d . . . . .
H201 H 0.3617 0.1407 0.1990 0.073 Uiso 1 1 calc R U . . .
C211 C 0.4240(8) 0.0784(5) 0.2768(3) 0.073(3) Uani 1 1 d . . . . .
H211 H 0.3978 0.1075 0.3144 0.088 Uiso 1 1 calc R U . . .
C221 C 0.4844(7) 0.0173(4) 0.2901(3) 0.052(2) Uani 1 1 d . . . . .
H221 H 0.4993 0.0038 0.3370 0.062 Uiso 1 1 calc R U . . .
C231 C 0.5233(4) -0.0245(3) 0.2355(3) 0.0276(13) Uani 1 1 d . . . . .
H231 H 0.5671 -0.0648 0.2459 0.033 Uiso 1 1 calc R U . . .
C241 C 0.5007(4) -0.0098(3) 0.1649(3) 0.0181(10) Uani 1 1 d . . . . .
C12 C 0.3971(4) 0.2941(4) -0.0573(3) 0.0276(13) Uani 1 1 d . . . . .
C22 C 0.3252(4) 0.2328(3) -0.0555(3) 0.0231(11) Uani 1 1 d . . . . .
C32 C 0.2818(4) 0.2397(3) 0.0120(3) 0.0235(12) Uani 1 1 d . . . . .
C42 C 0.3299(4) 0.2968(4) 0.0512(3) 0.0275(12) Uani 1 1 d . . . . .
C52 C 0.3994(4) 0.3334(3) 0.0065(4) 0.0302(14) Uani 1 1 d . . . . .
C62 C 0.4601(5) 0.3067(5) -0.1188(4) 0.054(2) Uani 1 1 d . . . . .
H62A H 0.4270 0.3356 -0.1555 0.081 Uiso 1 1 calc R U . . .
H62B H 0.4803 0.2552 -0.1369 0.081 Uiso 1 1 calc R U . . .
H62C H 0.5139 0.3375 -0.1040 0.081 Uiso 1 1 calc R U . . .
C72 C 0.2916(5) 0.1861(4) -0.1161(4) 0.0422(17) Uani 1 1 d . . . . .
H72A H 0.2671 0.1352 -0.0997 0.063 Uiso 1 1 calc R U . . .
H72B H 0.3427 0.1766 -0.1485 0.063 Uiso 1 1 calc R U . . .
H72C H 0.2428 0.2157 -0.1401 0.063 Uiso 1 1 calc R U . . .
C82 C 0.1945(4) 0.1985(4) 0.0331(4) 0.0375(15) Uani 1 1 d . . . . .
H82A H 0.1989 0.1821 0.0821 0.056 Uiso 1 1 calc R U . . .
H82B H 0.1852 0.1517 0.0035 0.056 Uiso 1 1 calc R U . . .
H82C H 0.1423 0.2349 0.0274 0.056 Uiso 1 1 calc R U . . .
C92 C 0.3052(6) 0.3278(5) 0.1232(4) 0.054(2) Uani 1 1 d . . . . .
H92A H 0.2671 0.3755 0.1185 0.080 Uiso 1 1 calc R U . . .
H92B H 0.3617 0.3409 0.1487 0.080 Uiso 1 1 calc R U . . .
H92C H 0.2709 0.2871 0.1488 0.080 Uiso 1 1 calc R U . . .
C102 C 0.4629(5) 0.3992(3) 0.0261(5) 0.0503(19) Uani 1 1 d . . . . .
H10A H 0.5138 0.4018 -0.0075 0.075 Uiso 1 1 calc R U . . .
H10B H 0.4875 0.3897 0.0731 0.075 Uiso 1 1 calc R U . . .
H10C H 0.4291 0.4496 0.0257 0.075 Uiso 1 1 calc R U . . .
C13 C 0.4996(6) -0.1947(3) 0.1304(3) 0.0216(19) Uiso 0.63 1 d D . P B 3
C23 C 0.4358(4) -0.1750(3) 0.0775(5) 0.0191(17) Uiso 0.63 1 d D . P B 3
C33 C 0.4817(6) -0.1745(3) 0.0122(4) 0.0183(19) Uiso 0.63 1 d D . P B 3
C43 C 0.5760(5) -0.1928(4) 0.0241(4) 0.0210(18) Uiso 0.63 1 d D . P B 3
C53 C 0.5882(5) -0.2042(4) 0.0977(4) 0.0178(18) Uiso 0.63 1 d D . P B 3
C63 C 0.4802(7) -0.2041(5) 0.2077(4) 0.045(3) Uiso 0.63 1 d D . P B 3
H63A H 0.4441 -0.1600 0.2252 0.067 Uiso 0.63 1 d . U P C 3
H63B H 0.5395 -0.2067 0.2334 0.067 Uiso 0.63 1 d . U P D 3
H63C H 0.4469 -0.2543 0.2160 0.067 Uiso 0.63 1 d . U P E 3
C73 C 0.3350(6) -0.1611(5) 0.0901(6) 0.049(3) Uiso 0.63 1 d D . P B 3
H73A H 0.3019 -0.2126 0.0888 0.073 Uiso 0.63 1 d . U P F 3
H73B H 0.3096 -0.1261 0.0547 0.073 Uiso 0.63 1 d . U P G 3
H73C H 0.3260 -0.1377 0.1368 0.073 Uiso 0.63 1 d . U P H 3
C83 C 0.4392(7) -0.1567(5) -0.0580(4) 0.042(3) Uiso 0.63 1 d D . P B 3
H83A H 0.3951 -0.1990 -0.0702 0.062 Uiso 0.63 1 d . U P I 3
H83B H 0.4865 -0.1530 -0.0937 0.062 Uiso 0.63 1 d . U P J 3
H83C H 0.4052 -0.1059 -0.0553 0.062 Uiso 0.63 1 d . U P K 3
C93 C 0.6492(7) -0.2033(6) -0.0311(5) 0.056(3) Uiso 0.63 1 d D . P B 3
H93A H 0.6334 -0.2509 -0.0602 0.084 Uiso 0.63 1 d . U P L 3
H93B H 0.7090 -0.2119 -0.0099 0.084 Uiso 0.63 1 d . U P M 3
H93C H 0.6507 -0.1571 -0.0620 0.084 Uiso 0.63 1 d . U P N 3
C103 C 0.6767(6) -0.2301(5) 0.1327(5) 0.036(2) Uiso 0.63 1 d D . P B 3
H10D H 0.6885 -0.2866 0.1213 0.054 Uiso 0.63 1 d . U P O 3
H10E H 0.6720 -0.2241 0.1830 0.054 Uiso 0.63 1 d . U P P 3
H10F H 0.7282 -0.1983 0.1147 0.054 Uiso 0.63 1 d . U P Q 3
C14 C 0.5370(9) -0.1989(4) 0.1312(5) 0.019(3) Uiso 0.37 1 d D . P B 4
C24 C 0.4477(7) -0.1797(4) 0.1051(6) 0.010(2) Uiso 0.37 1 d D . P B 4
C34 C 0.4553(7) -0.1731(4) 0.0316(6) 0.010(2) Uiso 0.37 1 d D . P B 4
C44 C 0.5485(8) -0.1869(5) 0.0115(5) 0.011(3) Uiso 0.37 1 d D . P B 4
C54 C 0.5993(6) -0.2026(5) 0.0737(6) 0.012(3) Uiso 0.37 1 d D . P B 4
C64 C 0.5531(10) -0.2116(7) 0.2087(6) 0.037(4) Uiso 0.37 1 d D . P B 4
H64A H 0.6217 -0.2117 0.2166 0.055 Uiso 0.37 1 d . U P R 4
H64B H 0.5293 -0.2630 0.2231 0.055 Uiso 0.37 1 d . U P S 4
H64C H 0.5264 -0.1692 0.2358 0.055 Uiso 0.37 1 d . U P T 4
C74 C 0.3568(8) -0.1684(7) 0.1417(7) 0.033(4) Uiso 0.37 1 d D . P B 4
H74A H 0.3573 -0.1175 0.1662 0.050 Uiso 0.37 1 d . U P U 4
H74B H 0.3513 -0.2114 0.1782 0.050 Uiso 0.37 1 d . U P V 4
H74C H 0.3064 -0.1724 0.1099 0.050 Uiso 0.37 1 d . U P W 4
C84 C 0.3855(8) -0.1552(6) -0.0247(6) 0.023(3) Uiso 0.37 1 d D . P B 4
H84A H 0.3258 -0.1407 -0.0003 0.035 Uiso 0.37 1 d . U P X 4
H84B H 0.3729 -0.2026 -0.0527 0.035 Uiso 0.37 1 d . U P Y 4
H84C H 0.4041 -0.1115 -0.0533 0.035 Uiso 0.37 1 d . U P Z 4
C94 C 0.5951(8) -0.1901(6) -0.0594(5) 0.019(3) Uiso 0.37 1 d D . P B 4
H94A H 0.5990 -0.1353 -0.0783 0.029 Uiso 0.37 1 d . U P A 4
H94B H 0.5539 -0.2206 -0.0918 0.029 Uiso 0.37 1 d . U P B 4
H94C H 0.6542 -0.2141 -0.0576 0.029 Uiso 0.37 1 d . U P C 4
C104 C 0.6990(7) -0.2250(6) 0.0852(7) 0.029(3) Uiso 0.37 1 d D . P B 4
H10G H 0.7309 -0.1844 0.1121 0.043 Uiso 0.37 1 d . U P D 4
H10H H 0.7294 -0.2265 0.0371 0.043 Uiso 0.37 1 d . U P E 4
H10I H 0.7050 -0.2765 0.1058 0.043 Uiso 0.37 1 d . U P F 4

loop_
_atom_site_aniso_label
_atom_site_aniso_U_11
_atom_site_aniso_U_22
_atom_site_aniso_U_33
_atom_site_aniso_U_23
_atom_site_aniso_U_13
_atom_site_aniso_U_12
Ir1 0.01441(8) 0.01192(8) 0.02040(9) 0.00071(7) -0.00037(8) 0.00191(7)
Ir2 0.01439(8) 0.01098(8) 0.01655(8) 0.00095(7) -0.00079(7) 0.00024(7)
Cl1 0.0240(7) 0.0314(7) 0.0251(6) -0.0068(5) -0.0057(5) 0.0029(6)
S1 0.0150(5) 0.0142(5) 0.0143(5) 0.0002(4) 0.0004(5) 0.0030(5)
P11 0.0146(6) 0.0139(6) 0.0173(6) 0.0020(5) -0.0022(5) 0.0000(5)
P21 0.0153(6) 0.0149(5) 0.0283(7) 0.0053(5) 0.0054(5) 0.0029(6)
O11 0.0249(19) 0.0269(19) 0.0157(16) -0.0015(15) -0.0004(17) 0.0054(16)
O21 0.0180(17) 0.0165(16) 0.0204(16) 0.0043(14) 0.0028(16) 0.0057(14)
N11 0.0176(19) 0.0134(18) 0.0188(19) 0.0004(19) -0.0036(17) -0.0023(17)
N21 0.0160(19) 0.0128(18) 0.020(2) 0.0016(18) -0.0002(18) -0.0022(15)
C11 0.011(2) 0.016(2) 0.031(3) 0.003(2) -0.001(2) 0.0013(18)
C21 0.015(2) 0.025(3) 0.032(3) -0.007(2) -0.001(2) 0.001(2)
C31 0.023(3) 0.028(3) 0.044(4) -0.011(3) 0.001(3) 0.002(2)
C41 0.017(3) 0.016(2) 0.065(4) -0.008(3) 0.009(3) 0.003(2)
C51 0.017(3) 0.022(3) 0.071(5) 0.014(3) 0.004(3) 0.006(2)
C61 0.021(3) 0.035(3) 0.036(3) 0.009(3) -0.002(2) 0.003(2)
C71 0.013(2) 0.021(3) 0.023(3) 0.001(2) -0.004(2) -0.004(2)
C81 0.029(3) 0.028(3) 0.020(3) 0.001(2) 0.003(2) -0.002(2)
C91 0.047(4) 0.034(3) 0.030(3) -0.005(3) 0.006(3) -0.015(3)
C101 0.040(3) 0.060(5) 0.016(3) -0.005(3) -0.001(2) -0.023(4)
C111 0.035(3) 0.050(4) 0.019(3) 0.010(3) -0.010(3) -0.009(3)
C121 0.028(3) 0.028(3) 0.026(3) 0.002(2) -0.008(2) -0.003(3)
C13A 0.011(5) 0.014(5) 0.022(6) 0.003(4) 0.010(4) -0.001(4)
C14A 0.029(6) 0.019(5) 0.032(6) 0.008(5) -0.005(5) 0.002(5)
C15A 0.037(6) 0.030(6) 0.046(6) 0.001(5) -0.004(6) -0.004(5)
C16A 0.029(6) 0.032(6) 0.041(6) 0.001(5) -0.005(6) -0.010(5)
C17A 0.027(5) 0.038(6) 0.044(6) 0.013(5) 0.006(5) -0.004(5)
C18A 0.023(5) 0.025(5) 0.036(6) 0.006(5) 0.009(5) 0.002(4)
C13B 0.020(4) 0.018(4) 0.019(5) 0.006(4) 0.012(4) 0.004(3)
C14B 0.021(4) 0.025(5) 0.026(5) 0.001(4) -0.002(4) -0.003(4)
C15B 0.034(5) 0.038(5) 0.045(6) -0.008(5) -0.009(5) 0.004(4)
C16B 0.032(5) 0.036(5) 0.054(6) 0.000(5) 0.000(5) -0.003(4)
C17B 0.031(5) 0.038(5) 0.038(6) 0.003(5) 0.000(5) -0.008(4)
C18B 0.028(5) 0.034(5) 0.038(5) 0.006(5) 0.008(5) 0.000(4)
C191 0.041(4) 0.019(2) 0.021(2) 0.009(2) 0.011(2) 0.007(2)
C201 0.114(8) 0.034(4) 0.034(4) 0.013(3) 0.037(4) 0.039(4)
C211 0.155(9) 0.037(4) 0.028(3) 0.006(3) 0.045(5) 0.031(6)
C221 0.109(7) 0.027(3) 0.020(3) 0.006(3) 0.004(4) 0.002(4)
C231 0.041(4) 0.019(3) 0.022(3) 0.003(2) -0.002(2) -0.002(2)
C241 0.024(3) 0.012(2) 0.019(2) 0.0010(19) 0.003(2) -0.005(2)
C12 0.016(2) 0.024(3) 0.043(3) 0.020(3) 0.001(2) 0.003(2)
C22 0.019(3) 0.021(3) 0.029(3) 0.007(2) -0.002(2) 0.004(2)
C32 0.017(3) 0.019(3) 0.034(3) 0.006(2) 0.000(2) 0.007(2)
C42 0.025(3) 0.024(3) 0.034(3) -0.001(2) -0.004(2) 0.019(3)
C52 0.024(3) 0.009(2) 0.057(4) 0.004(2) -0.013(3) 0.007(2)
C62 0.032(3) 0.076(6) 0.055(4) 0.042(4) 0.004(3) 0.002(4)
C72 0.045(4) 0.041(4) 0.041(4) -0.009(3) -0.014(3) 0.017(3)
C82 0.020(3) 0.032(3) 0.061(4) 0.018(4) 0.005(3) 0.006(3)
C92 0.063(5) 0.057(5) 0.041(4) -0.013(4) -0.008(4) 0.034(4)
C102 0.036(3) 0.017(3) 0.098(6) -0.005(3) -0.018(5) 0.000(3)

loop_
_atom_type_symbol
_atom_type_description
_atom_type_scat_dispersion_real
_atom_type_scat_dispersion_imag
_atom_type_scat_source
C C 0.0033 0.0016 'International Tables Vol C Tables 4.2.6.8 and 6.1.1.4'
H H 0.0000 0.0000 'International Tables Vol C Tables 4.2.6.8 and 6.1.1.4'
Cl Cl 0.1484 0.1585 'International Tables Vol C Tables 4.2.6.8 and 6.1.1.4'
Ir Ir -1.4442 7.9887 'International Tables Vol C Tables 4.2.6.8 and 6.1.1.4'
N N 0.0061 0.0033 'International Tables Vol C Tables 4.2.6.8 and 6.1.1.4'
O O 0.0106 0.0060 'International Tables Vol C Tables 4.2.6.8 and 6.1.1.4'
P P 0.1023 0.0942 'International Tables Vol C Tables 4.2.6.8 and 6.1.1.4'
S S 0.1246 0.1234 'International Tables Vol C Tables 4.2.6.8 and 6.1.1.4'

loop_
_geom_angle_atom_site_label_1
_geom_angle_atom_site_label_2
_geom_angle_atom_site_label_3
_geom_angle
C42 Ir1 O21 155.18(19)
C42 Ir1 C22 64.8(2)
O21 Ir1 C22 102.63(18)
C42 Ir1 C32 38.0(2)
O21 Ir1 C32 139.75(18)
C22 Ir1 C32 38.7(2)
C42 Ir1 C12 63.4(2)
O21 Ir1 C12 93.08(17)
C22 Ir1 C12 39.0(2)
C32 Ir1 C12 63.69(19)
C42 Ir1 C52 38.9(2)
O21 Ir1 C52 116.85(19)
C22 Ir1 C52 63.9(2)
C32 Ir1 C52 63.7(2)
C12 Ir1 C52 36.3(2)
C42 Ir1 P21 124.44(17)
O21 Ir1 P21 79.73(9)
C22 Ir1 P21 113.09(15)
C32 Ir1 P21 103.23(15)
C12 Ir1 P21 149.20(18)
C52 Ir1 P21 163.36(17)
C42 Ir1 Cl1 97.32(16)
O21 Ir1 Cl1 87.44(10)
C22 Ir1 Cl1 156.16(15)
C32 Ir1 Cl1 132.24(16)
C12 Ir1 Cl1 120.01(17)
C52 Ir1 Cl1 92.27(16)
P21 Ir1 Cl1 89.79(5)
C241 Ir2 N21 82.30(19)
C241 Ir2 C53 120.6(3)
N21 Ir2 C53 155.3(2)
C241 Ir2 C14 99.6(3)
N21 Ir2 C14 155.3(3)
C241 Ir2 C24 94.8(3)
N21 Ir2 C24 118.5(3)
C14 Ir2 C24 36.9(2)
C241 Ir2 C54 132.8(3)
N21 Ir2 C54 144.4(3)
C14 Ir2 C54 36.9(2)
C24 Ir2 C54 61.7(3)
C241 Ir2 C23 102.8(2)
N21 Ir2 C23 107.4(2)
C53 Ir2 C23 61.3(2)
C241 Ir2 C34 123.4(3)
N21 Ir2 C34 97.4(2)
C14 Ir2 C34 60.8(3)
C24 Ir2 C34 36.5(2)
C54 Ir2 C34 61.0(3)
C241 Ir2 C13 94.7(2)
N21 Ir2 C13 142.1(2)
C53 Ir2 C13 37.1(2)
C23 Ir2 C13 36.3(2)
C241 Ir2 C44 156.3(3)
N21 Ir2 C44 109.2(3)
C14 Ir2 C44 61.2(3)
C24 Ir2 C44 61.5(3)
C54 Ir2 C44 36.6(2)
C34 Ir2 C44 36.6(2)
C241 Ir2 C43 155.6(2)
N21 Ir2 C43 118.6(2)
C53 Ir2 C43 36.9(2)
C23 Ir2 C43 60.8(2)
C13 Ir2 C43 61.3(2)
C241 Ir2 C33 136.8(3)
N21 Ir2 C33 96.28(18)
C53 Ir2 C33 61.2(2)
C23 Ir2 C33 36.28(19)
C13 Ir2 C33 60.7(2)
C43 Ir2 C33 36.3(2)
O11 S1 O21 109.7(2)
O11 S1 N11 113.6(2)
O21 S1 N11 109.0(2)
O11 S1 N21 108.7(2)
O21 S1 N21 107.4(2)
N11 S1 N21 108.3(2)
N11 P11 C71 106.0(2)
N11 P11 C11 103.8(2)
C71 P11 C11 103.3(2)
N11 P11 Ir2 109.69(15)
C71 P11 Ir2 116.43(18)
C11 P11 Ir2 116.40(16)
N21 P21 C191 101.5(2)
N21 P21 C13A 107.7(4)
C191 P21 C13A 99.3(4)
N21 P21 C13B 98.0(3)
C191 P21 C13B 112.8(4)
N21 P21 Ir1 109.54(15)
C191 P21 Ir1 119.95(19)
C13A P21 Ir1 117.2(4)
C13B P21 Ir1 112.1(3)
S1 O21 Ir1 124.5(2)
S1 N11 P11 113.8(2)
S1 N21 P21 115.6(2)
S1 N21 Ir2 114.1(2)
P21 N21 Ir2 115.6(2)
C21 C11 C61 118.0(5)
C21 C11 P11 116.9(4)
C61 C11 P11 125.1(5)
C31 C21 C11 121.0(5)
C31 C21 H21 119.5
C11 C21 H21 119.5
C21 C31 C41 120.2(6)
C21 C31 H31 119.9
C41 C31 H31 119.9
C51 C41 C31 119.4(6)
C51 C41 H41 120.3
C31 C41 H41 120.3
C41 C51 C61 121.1(6)
C41 C51 H51 119.4
C61 C51 H51 119.4
C51 C61 C11 120.2(6)
C51 C61 H61 119.9
C11 C61 H61 119.9
C81 C71 C121 120.0(5)
C81 C71 P11 120.0(4)
C121 C71 P11 119.9(4)
C71 C81 C91 119.6(6)
C71 C81 H81 120.2
C91 C81 H81 120.2
C101 C91 C81 119.9(6)
C101 C91 H91 120.1
C81 C91 H91 120.1
C111 C101 C91 121.0(6)
C111 C101 H101 119.5
C91 C101 H101 119.5
C101 C111 C121 119.6(6)
C101 C111 H111 120.2
C121 C111 H111 120.2
C71 C121 C111 119.7(6)
C71 C121 H121 120.1
C111 C121 H121 120.1
C14A C13A C18A 122.4(9)
C14A C13A P21 111.8(7)
C18A C13A P21 125.5(8)
C13A C14A C15A 120.9(10)
C13A C14A H14A 119.6
C15A C14A H14A 119.6
C16A C15A C14A 116.8(10)
C16A C15A H15A 121.6
C14A C15A H15A 121.6
C17A C16A C15A 122.3(10)
C17A C16A H16A 118.8
C15A C16A H16A 118.8
C16A C17A C18A 120.4(9)
C16A C17A H17A 119.8
C18A C17A H17A 119.8
C13A C18A C17A 117.1(9)
C13A C18A H18A 121.4
C17A C18A H18A 121.4
C14B C13B C18B 117.7(8)
C14B C13B P21 121.0(6)
C18B C13B P21 121.2(7)
C15B C14B C13B 121.9(8)
C15B C14B H14B 119.0
C13B C14B H14B 119.0
C14B C15B C16B 119.4(8)
C14B C15B H15B 120.3
C16B C15B H15B 120.3
C17B C16B C15B 120.3(9)
C17B C16B H16B 119.9
C15B C16B H16B 119.9
C16B C17B C18B 119.4(9)
C16B C17B H17B 120.3
C18B C17B H17B 120.3
C17B C18B C13B 121.3(8)
C17B C18B H18B 119.4
C13B C18B H18B 119.4
C201 C191 C241 122.7(5)
C201 C191 P21 122.3(5)
C241 C191 P21 114.9(4)
C191 C201 C211 119.9(7)
C191 C201 H201 120.1
C211 C201 H201 120.1
C221 C211 C201 119.8(6)
C221 C211 H211 120.1
C201 C211 H211 120.1
C211 C221 C231 120.2(6)
C211 C221 H221 119.9
C231 C221 H221 119.9
C221 C231 C241 122.6(6)
C221 C231 H231 118.7
C241 C231 H231 118.7
C231 C241 C191 114.8(5)
C231 C241 Ir2 124.8(4)
C191 C241 Ir2 120.1(4)
C52 C12 C22 109.4(5)
C52 C12 C62 127.2(6)
C22 C12 C62 123.3(6)
C52 C12 Ir1 72.2(3)
C22 C12 Ir1 68.6(3)
C62 C12 Ir1 122.8(4)
C32 C22 C12 105.9(5)
C32 C22 C72 126.8(6)
C12 C22 C72 126.1(6)
C32 C22 Ir1 70.8(3)
C12 C22 Ir1 72.3(3)
C72 C22 Ir1 131.2(4)
C42 C32 C22 108.5(5)
C42 C32 C82 126.3(6)
C22 C32 C82 124.9(6)
C42 C32 Ir1 69.5(3)
C22 C32 Ir1 70.5(3)
C82 C32 Ir1 130.4(4)
C32 C42 C52 108.6(5)
C32 C42 C92 127.2(6)
C52 C42 C92 123.3(6)
C32 C42 Ir1 72.5(3)
C52 C42 Ir1 74.1(3)
C92 C42 Ir1 127.9(4)
C12 C52 C42 107.3(5)
C12 C52 C102 126.2(6)
C42 C52 C102 126.5(6)
C12 C52 Ir1 71.5(3)
C42 C52 Ir1 67.0(3)
C102 C52 Ir1 125.5(4)
C12 C62 H62A 109.5
C12 C62 H62B 109.5
H62A C62 H62B 109.5
C12 C62 H62C 109.5
H62A C62 H62C 109.5
H62B C62 H62C 109.5
C22 C72 H72A 109.5
C22 C72 H72B 109.5
H72A C72 H72B 109.5
C22 C72 H72C 109.5
H72A C72 H72C 109.5
H72B C72 H72C 109.5
C32 C82 H82A 109.5
C32 C82 H82B 109.5
H82A C82 H82B 109.5
C32 C82 H82C 109.5
H82A C82 H82C 109.5
H82B C82 H82C 109.5
C42 C92 H92A 109.5
C42 C92 H92B 109.5
H92A C92 H92B 109.5
C42 C92 H92C 109.5
H92A C92 H92C 109.5
H92B C92 H92C 109.5
C52 C102 H10A 109.5
C52 C102 H10B 109.5
H10A C102 H10B 109.5
C52 C102 H10C 109.5
H10A C102 H10C 109.5
H10B C102 H10C 109.5
C23 C13 C53 107.6(5)
C23 C13 C63 127.1(8)
C53 C13 C63 125.3(8)
C23 C13 Ir2 71.7(2)
C53 C13 Ir2 70.6(3)
C63 C13 Ir2 123.0(3)
C13 C23 C33 109.0(5)
C13 C23 C73 124.2(8)
C33 C23 C73 126.8(8)
C13 C23 Ir2 72.0(2)
C33 C23 Ir2 72.6(2)
C73 C23 Ir2 123.7(3)
C23 C33 C43 108.1(5)
C23 C33 C83 126.5(8)
C43 C33 C83 125.5(8)
C23 C33 Ir2 71.1(2)
C43 C33 Ir2 71.5(3)
C83 C33 Ir2 122.5(3)
C33 C43 C53 107.8(5)
C33 C43 C93 126.3(8)
C53 C43 C93 125.8(8)
C33 C43 Ir2 72.1(3)
C53 C43 Ir2 70.4(3)
C93 C43 Ir2 125.8(4)
C43 C53 C13 107.5(5)
C43 C53 C103 125.3(8)
C13 C53 C103 126.9(8)
C43 C53 Ir2 72.7(3)
C13 C53 Ir2 72.2(3)
C103 C53 Ir2 125.3(4)
C13 C63 H63A 110.9
C13 C63 H63B 109.1
H63A C63 H63B 109.4
C13 C63 H63C 109.8
H63A C63 H63C 109.7
H63B C63 H63C 108.0
C23 C73 H73A 109.3
C23 C73 H73B 110.7
H73A C73 H73B 109.2
C23 C73 H73C 109.7
H73A C73 H73C 108.1
H73B C73 H73C 109.8
C33 C83 H83A 109.5
C33 C83 H83B 110.5
H83A C83 H83B 109.8
C33 C83 H83C 109.3
H83A C83 H83C 108.2
H83B C83 H83C 109.6
C43 C93 H93A 108.8
C43 C93 H93B 110.8
H93A C93 H93B 108.5
C43 C93 H93C 110.2
H93A C93 H93C 107.9
H93B C93 H93C 110.6
C53 C103 H10D 109.0
C53 C103 H10E 110.4
H10D C103 H10E 109.3
C53 C103 H10F 109.6
H10D C103 H10F 108.3
H10E C103 H10F 110.1
C24 C14 C54 108.4(7)
C24 C14 C64 121.0(11)
C54 C14 C64 130.5(12)
C24 C14 Ir2 71.6(3)
C54 C14 Ir2 71.8(4)
C64 C14 Ir2 122.2(3)
C34 C24 C14 107.2(7)
C34 C24 C74 121.3(11)
C14 C24 C74 131.5(11)
C34 C24 Ir2 72.2(3)
C14 C24 Ir2 71.4(3)
C74 C24 Ir2 122.5(3)
C24 C34 C44 109.2(6)
C24 C34 C84 132.3(11)
C44 C34 C84 118.4(11)
C24 C34 Ir2 71.3(3)
C44 C34 Ir2 72.1(4)
C84 C34 Ir2 122.6(3)
C54 C44 C34 107.2(6)
C54 C44 C94 120.6(11)
C34 C44 C94 132.1(11)
C54 C44 Ir2 71.0(4)
C34 C44 Ir2 71.3(3)
C94 C44 Ir2 124.8(5)
C44 C54 C14 107.9(6)
C44 C54 C104 131.6(11)
C14 C54 C104 120.4(11)
C44 C54 Ir2 72.3(4)
C14 C54 Ir2 71.3(4)
C104 C54 Ir2 124.5(5)
C14 C64 H64A 107.5
C14 C64 H64B 110.3
H64A C64 H64B 107.8
C14 C64 H64C 111.0
H64A C64 H64C 108.6
H64B C64 H64C 111.4
C24 C74 H74A 109.1
C24 C74 H74B 107.4
H74A C74 H74B 107.4
C24 C74 H74C 111.5
H74A C74 H74C 112.0
H74B C74 H74C 109.3
C34 C84 H84A 107.0
C34 C84 H84B 110.7
H84A C84 H84B 106.8
C34 C84 H84C 111.9
H84A C84 H84C 108.6
H84B C84 H84C 111.7
C44 C94 H94A 108.6
C44 C94 H94B 107.8
H94A C94 H94B 106.5
C44 C94 H94C 112.7
H94A C94 H94C 110.9
H94B C94 H94C 110.0
C54 C104 H10G 110.9
C54 C104 H10H 106.9
H10G C104 H10H 106.7
C54 C104 H10I 112.0
H10G C104 H10I 112.0
H10H C104 H10I 108.0

loop_
_geom_bond_atom_site_label_1
_geom_bond_atom_site_label_2
_geom_bond_distance
Ir1 C42 2.138(5)
Ir1 O21 2.155(3)
Ir1 C22 2.173(5)
Ir1 C32 2.177(5)
Ir1 C12 2.223(5)
Ir1 C52 2.233(5)
Ir1 P21 2.2939(14)
Ir1 Cl1 2.3801(13)
Ir2 C241 2.059(5)
Ir2 N21 2.125(4)
Ir2 C53 2.246(6)
Ir2 C14 2.250(7)
Ir2 C24 2.253(7)
Ir2 C54 2.257(8)
Ir2 C23 2.264(5)
Ir2 C34 2.264(7)
Ir2 C13 2.267(5)
Ir2 C44 2.275(8)
Ir2 C43 2.276(6)
Ir2 C33 2.284(5)
S1 O11 1.447(4)
S1 O21 1.493(3)
S1 N11 1.560(4)
S1 N21 1.643(4)
P11 N11 1.649(4)
P11 C71 1.818(5)
P11 C11 1.838(5)
P21 N21 1.671(4)
P21 C191 1.793(5)
P21 C13A 1.800(9)
P21 C13B 1.856(8)
C11 C21 1.400(8)
C11 C61 1.404(7)
C21 C31 1.386(8)
C21 H21 0.9500
C31 C41 1.386(9)
C31 H31 0.9500
C41 C51 1.373(10)
C41 H41 0.9500
C51 C61 1.387(8)
C51 H51 0.9500
C61 H61 0.9500
C71 C81 1.381(8)
C71 C121 1.389(8)
C81 C91 1.406(8)
C81 H81 0.9500
C91 C101 1.376(10)
C91 H91 0.9500
C101 C111 1.367(10)
C101 H101 0.9500
C111 C121 1.409(8)
C111 H111 0.9500
C121 H121 0.9500
C13A C14A 1.368(9)
C13A C18A 1.372(9)
C14A C15A 1.385(9)
C14A H14A 0.9500
C15A C16A 1.377(9)
C15A H15A 0.9500
C16A C17A 1.376(9)
C16A H16A 0.9500
C17A C18A 1.386(9)
C17A H17A 0.9500
C18A H18A 0.9500
C13B C14B 1.386(9)
C13B C18B 1.393(8)
C14B C15B 1.379(9)
C14B H14B 0.9500
C15B C16B 1.386(9)
C15B H15B 0.9500
C16B C17B 1.381(9)
C16B H16B 0.9500
C17B C18B 1.390(9)
C17B H17B 0.9500
C18B H18B 0.9500
C191 C201 1.376(8)
C191 C241 1.420(7)
C201 C211 1.384(10)
C201 H201 0.9500
C211 C221 1.376(11)
C211 H211 0.9500
C221 C231 1.381(9)
C221 H221 0.9500
C231 C241 1.411(7)
C231 H231 0.9500
C12 C52 1.389(9)
C12 C22 1.469(8)
C12 C62 1.504(9)
C22 C32 1.440(8)
C22 C72 1.483(8)
C32 C42 1.405(8)
C32 C82 1.501(8)
C42 C52 1.459(9)
C42 C92 1.515(9)
C52 C102 1.490(8)
C62 H62A 0.9800
C62 H62B 0.9800
C62 H62C 0.9800
C72 H72A 0.9800
C72 H72B 0.9800
C72 H72C 0.9800
C82 H82A 0.9800
C82 H82B 0.9800
C82 H82C 0.9800
C92 H92A 0.9800
C92 H92B 0.9800
C92 H92C 0.9800
C102 H10A 0.9800
C102 H10B 0.9800
C102 H10C 0.9800
C13 C23 1.410(8)
C13 C53 1.438(8)
C13 C63 1.515(9)
C23 C33 1.416(8)
C23 C73 1.503(9)
C33 C43 1.421(8)
C33 C83 1.506(9)
C43 C53 1.433(8)
C43 C93 1.508(9)
C53 C103 1.513(8)
C63 H63A 0.9700
C63 H63B 0.9910
C63 H63C 0.9875
C73 H73A 0.9916
C73 H73B 0.9711
C73 H73C 0.9854
C83 H83A 0.9861
C83 H83B 0.9700
C83 H83C 0.9889
C93 H93A 1.0020
C93 H93B 0.9693
C93 H93C 0.9778
C103 H10D 0.9922
C103 H10E 0.9700
C103 H10F 0.9819
C14 C24 1.426(9)
C14 C54 1.427(9)
C14 C64 1.514(10)
C24 C34 1.413(9)
C24 C74 1.507(10)
C34 C44 1.426(9)
C34 C84 1.510(10)
C44 C54 1.424(9)
C44 C94 1.516(9)
C54 C104 1.510(10)
C64 H64A 1.0067
C64 H64B 0.9732
C64 H64C 0.9638
C74 H74A 0.9767
C74 H74B 1.0086
C74 H74C 0.9536
C84 H84A 1.0151
C84 H84B 0.9785
C84 H84C 0.9556
C94 H94A 0.9932
C94 H94B 1.0035
C94 H94C 0.9494
C104 H10G 0.9737
C104 H10H 1.0209
C104 H10I 0.9562

loop_
_geom_torsion_atom_site_label_1
_geom_torsion_atom_site_label_2
_geom_torsion_atom_site_label_3
_geom_torsion_atom_site_label_4
_geom_torsion
O11 S1 O21 Ir1 136.9(2)
N11 S1 O21 Ir1 -98.1(3)
N21 S1 O21 Ir1 18.9(3)
O11 S1 N11 P11 -86.5(3)
O21 S1 N11 P11 150.8(2)
N21 S1 N11 P11 34.3(3)
C71 P11 N11 S1 -142.6(3)
C11 P11 N11 S1 109.0(3)
Ir2 P11 N11 S1 -16.1(3)
O11 S1 N21 P21 -137.8(3)
O21 S1 N21 P21 -19.1(3)
N11 S1 N21 P21 98.4(3)
O11 S1 N21 Ir2 84.5(3)
O21 S1 N21 Ir2 -156.8(2)
N11 S1 N21 Ir2 -39.3(3)
C191 P21 N21 S1 -115.3(3)
C13A P21 N21 S1 140.9(4)
C13B P21 N21 S1 129.4(4)
Ir1 P21 N21 S1 12.5(3)
C191 P21 N21 Ir2 21.8(3)
C13A P21 N21 Ir2 -82.0(4)
C13B P21 N21 Ir2 -93.6(4)
Ir1 P21 N21 Ir2 149.55(15)
N11 P11 C11 C21 -42.0(5)
C71 P11 C11 C21 -152.5(4)
Ir2 P11 C11 C21 78.6(4)
N11 P11 C11 C61 137.9(5)
C71 P11 C11 C61 27.5(5)
Ir2 P11 C11 C61 -101.5(5)
C61 C11 C21 C31 1.9(8)
P11 C11 C21 C31 -178.2(4)
C11 C21 C31 C41 -0.6(9)
C21 C31 C41 C51 0.0(9)
C31 C41 C51 C61 -0.9(9)
C41 C51 C61 C11 2.3(9)
C21 C11 C61 C51 -2.7(8)
P11 C11 C61 C51 177.4(4)
N11 P11 C71 C81 6.0(6)
C11 P11 C71 C81 114.8(5)
Ir2 P11 C71 C81 -116.3(5)
N11 P11 C71 C121 -176.0(5)
C11 P11 C71 C121 -67.2(5)
Ir2 P11 C71 C121 61.7(5)
C121 C71 C81 C91 3.7(9)
P11 C71 C81 C91 -178.3(4)
C71 C81 C91 C101 -0.3(10)
C81 C91 C101 C111 -1.8(10)
C91 C101 C111 C121 0.6(10)
C81 C71 C121 C111 -4.9(9)
P11 C71 C121 C111 177.1(5)
C101 C111 C121 C71 2.7(10)
N21 P21 C13A C14A -49.2(6)
C191 P21 C13A C14A -154.5(5)
C13B P21 C13A C14A 1(2)
Ir1 P21 C13A C14A 74.7(6)
N21 P21 C13A C18A 136.1(7)
C191 P21 C13A C18A 30.8(8)
C13B P21 C13A C18A -173(3)
Ir1 P21 C13A C18A -100.0(8)
C18A C13A C14A C15A 0.0(4)
P21 C13A C14A C15A -174.9(8)
C13A C14A C15A C16A -0.1(4)
C14A C15A C16A C17A 0.3(9)
C15A C16A C17A C18A -0.5(12)
C14A C13A C18A C17A -0.1(8)
P21 C13A C18A C17A 174.1(10)
C16A C17A C18A C13A 0.3(11)
N21 P21 C13B C14B -50.9(6)
C191 P21 C13B C14B -157.0(5)
C13A P21 C13B C14B 177(3)
Ir1 P21 C13B C14B 64.0(6)
N21 P21 C13B C18B 133.7(6)
C191 P21 C13B C18B 27.6(7)
C13A P21 C13B C18B 2(2)
Ir1 P21 C13B C18B -111.4(6)
C18B C13B C14B C15B 0.1(4)
P21 C13B C14B C15B -175.5(7)
C13B C14B C15B C16B 0.1(4)
C14B C15B C16B C17B 0.0(8)
C15B C16B C17B C18B -0.2(11)
C16B C17B C18B C13B 0.4(11)
C14B C13B C18B C17B -0.4(8)
P21 C13B C18B C17B 175.2(8)
N21 P21 C191 C201 167.4(6)
C13A P21 C191 C201 -82.3(8)
C13B P21 C191 C201 -88.8(7)
Ir1 P21 C191 C201 46.6(7)
N21 P21 C191 C241 -8.6(5)
C13A P21 C191 C241 101.7(6)
C13B P21 C191 C241 95.2(6)
Ir1 P21 C191 C241 -129.4(4)
C241 C191 C201 C211 -2.7(13)
P21 C191 C201 C211 -178.4(8)
C191 C201 C211 C221 2.1(15)
C201 C211 C221 C231 0.7(15)
C211 C221 C231 C241 -3.0(12)
C221 C231 C241 C191 2.4(9)
C221 C231 C241 Ir2 -172.2(5)
C201 C191 C241 C231 0.5(9)
P21 C191 C241 C231 176.5(4)
C201 C191 C241 Ir2 175.4(6)
P21 C191 C241 Ir2 -8.6(6)
C52 C12 C22 C32 2.3(6)
C62 C12 C22 C32 179.3(5)
Ir1 C12 C22 C32 63.3(3)
C52 C12 C22 C72 170.4(5)
C62 C12 C22 C72 -12.6(9)
Ir1 C12 C22 C72 -128.6(6)
C52 C12 C22 Ir1 -61.0(4)
C62 C12 C22 Ir1 116.0(6)
C12 C22 C32 C42 -5.0(6)
C72 C22 C32 C42 -173.0(6)
Ir1 C22 C32 C42 59.3(4)
C12 C22 C32 C82 169.4(5)
C72 C22 C32 C82 1.4(9)
Ir1 C22 C32 C82 -126.3(5)
C12 C22 C32 Ir1 -64.3(3)
C72 C22 C32 Ir1 127.7(6)
C22 C32 C42 C52 5.8(6)
C82 C32 C42 C52 -168.4(5)
Ir1 C32 C42 C52 65.8(4)
C22 C32 C42 C92 175.4(5)
C82 C32 C42 C92 1.1(9)
Ir1 C32 C42 C92 -124.6(6)
C22 C32 C42 Ir1 -60.0(4)
C82 C32 C42 Ir1 125.8(5)
C22 C12 C52 C42 1.2(6)
C62 C12 C52 C42 -175.7(6)
Ir1 C12 C52 C42 -57.6(4)
C22 C12 C52 C102 179.7(5)
C62 C12 C52 C102 2.8(9)
Ir1 C12 C52 C102 120.9(6)
C22 C12 C52 Ir1 58.8(4)
C62 C12 C52 Ir1 -118.1(6)
C32 C42 C52 C12 -4.4(6)
C92 C42 C52 C12 -174.4(5)
Ir1 C42 C52 C12 60.4(4)
C32 C42 C52 C102 177.2(5)
C92 C42 C52 C102 7.1(9)
Ir1 C42 C52 C102 -118.1(5)
C32 C42 C52 Ir1 -64.8(4)
C92 C42 C52 Ir1 125.2(5)
C53 C13 C23 C33 1.8(3)
C63 C13 C23 C33 -178.3(3)
Ir2 C13 C23 C33 63.64(18)
C53 C13 C23 C73 179.2(4)
C63 C13 C23 C73 -0.9(4)
Ir2 C13 C23 C73 -118.9(3)
C53 C13 C23 Ir2 -61.9(3)
C63 C13 C23 Ir2 118.0(4)
C13 C23 C33 C43 -0.9(3)
C73 C23 C33 C43 -178.2(4)
Ir2 C23 C33 C43 62.4(3)
C13 C23 C33 C83 179.8(3)
C73 C23 C33 C83 2.5(4)
Ir2 C23 C33 C83 -116.9(3)
C13 C23 C33 Ir2 -63.25(18)
C73 C23 C33 Ir2 119.4(3)
C23 C33 C43 C53 -0.4(5)
C83 C33 C43 C53 179.0(4)
Ir2 C33 C43 C53 61.7(4)
C23 C33 C43 C93 176.2(5)
C83 C33 C43 C93 -4.5(8)
Ir2 C33 C43 C93 -121.7(6)
C23 C33 C43 Ir2 -62.1(2)
C83 C33 C43 Ir2 117.2(4)
C33 C43 C53 C13 1.4(5)
C93 C43 C53 C13 -175.1(5)
Ir2 C43 C53 C13 64.3(3)
C33 C43 C53 C103 175.7(5)
C93 C43 C53 C103 -0.9(9)
Ir2 C43 C53 C103 -121.4(6)
C33 C43 C53 Ir2 -62.9(3)
C93 C43 C53 Ir2 120.6(6)
C23 C13 C53 C43 -2.0(5)
C63 C13 C53 C43 178.1(4)
Ir2 C13 C53 C43 -64.6(4)
C23 C13 C53 C103 -176.1(5)
C63 C13 C53 C103 4.0(8)
Ir2 C13 C53 C103 121.3(6)
C23 C13 C53 Ir2 62.6(2)
C63 C13 C53 Ir2 -117.3(4)
C54 C14 C24 C34 1.0(3)
C64 C14 C24 C34 -179.1(3)
Ir2 C14 C24 C34 63.8(2)
C54 C14 C24 C74 179.9(4)
C64 C14 C24 C74 -0.2(5)
Ir2 C14 C24 C74 -117.3(4)
C54 C14 C24 Ir2 -62.8(3)
C64 C14 C24 Ir2 117.1(4)
C14 C24 C34 C44 -0.8(3)
C74 C24 C34 C44 -179.8(4)
Ir2 C24 C34 C44 62.5(3)
C14 C24 C34 C84 179.1(4)
C74 C24 C34 C84 0.1(5)
Ir2 C24 C34 C84 -117.6(4)
C14 C24 C34 Ir2 -63.3(2)
C74 C24 C34 Ir2 117.7(4)
C24 C34 C44 C54 0.3(5)
C84 C34 C44 C54 -179.7(4)
Ir2 C34 C44 C54 62.3(5)
C24 C34 C44 C94 177.6(6)
C84 C34 C44 C94 -2.3(8)
Ir2 C34 C44 C94 -120.4(7)
C24 C34 C44 Ir2 -62.0(3)
C84 C34 C44 Ir2 118.0(4)
C34 C44 C54 C14 0.4(6)
C94 C44 C54 C14 -177.3(5)
Ir2 C44 C54 C14 62.8(4)
C34 C44 C54 C104 176.7(6)
C94 C44 C54 C104 -1.0(11)
Ir2 C44 C54 C104 -120.8(7)
C34 C44 C54 Ir2 -62.5(4)
C94 C44 C54 Ir2 119.8(6)
C24 C14 C54 C44 -0.9(5)
C64 C14 C54 C44 179.3(5)
Ir2 C14 C54 C44 -63.5(5)
C24 C14 C54 C104 -177.7(5)
C64 C14 C54 C104 2.4(8)
Ir2 C14 C54 C104 119.7(6)
C24 C14 C54 Ir2 62.7(3)
C64 C14 C54 Ir2 -117.2(4)

loop_
_platon_squeeze_void_nr
_platon_squeeze_void_average_x
_platon_squeeze_void_average_y
_platon_squeeze_void_average_z
_platon_squeeze_void_volume
_platon_squeeze_void_count_electrons
_platon_squeeze_void_content
1 -0.000 0.006 0.250 398 74 ' '
2 0.500 0.036 0.750 398 74 ' '
